data_2235670
loop_
_publ_author_name
'K\"uckmann, Theresa'
'Lerner, Hans-Wolfram'
'Bolte, Michael'

_publ_section_title
;
 Redetermination of
 (acetonitrile-\k<i>N</i>)dicarbonyl(\h^5^-cyclopentadienyl)iron(II)
 tetrafluoridoborate
;
_journal_coeditor_code WM2643
_journal_issue 7
_journal_name_full 'Acta Crystallographica Section E'
_journal_page_first m966
_journal_paper_doi 10.1107/S1600536812027857
_journal_volume 68
_journal_year 2012
_chemical_formula_iupac '[Fe (C5 H5) (C2 H3 N) (C O)2] B F4'
_chemical_formula_moiety 'C9 H8 Fe N O2 +, B F4 -'
_chemical_formula_sum 'C9 H8 B F4 Fe N O2'
_chemical_formula_weight 304.82
_chemical_name_systematic
;
(acetonitrile-\k<i>N</i>)dicarbonyl(\h^5^-cyclopentadienyl)iron(II)
tetrafluoridoborate
;
_space_group_IT_number 14
_symmetry_cell_setting monoclinic
_symmetry_space_group_name_Hall '-P 2ybc'
_symmetry_space_group_name_H-M 'P 1 21/c 1'
_atom_sites_solution_hydrogens geom
_atom_sites_solution_primary direct
_atom_sites_solution_secondary difmap
_audit_creation_method SHELXL-97
_cell_angle_alpha 90.00
_cell_angle_beta 95.192(8)
_cell_angle_gamma 90.00
_cell_formula_units_Z 4
_cell_length_a 6.8842(7)
_cell_length_b 15.289(2)
_cell_length_c 11.4353(12)
_cell_measurement_reflns_used 6543
_cell_measurement_temperature 173(2)
_cell_measurement_theta_max 25.7
_cell_measurement_theta_min 3.6
_cell_volume 1198.7(2)
_computing_cell_refinement 'X-AREA (Stoe & Cie, 2001)'
_computing_data_collection 'X-AREA (Stoe & Cie, 2001)'
_computing_data_reduction 'X-AREA (Stoe & Cie, 2001)'
_computing_molecular_graphics 'XP in SHELXTL (Sheldrick, 2008)'
_computing_publication_material 'SHELXL97 (Sheldrick, 2008)'
_computing_structure_refinement 'SHELXL97 (Sheldrick, 2008)'
_computing_structure_solution 'SHELXS97 (Sheldrick, 2008)'
_diffrn_ambient_temperature 173(2)
_diffrn_measured_fraction_theta_full 0.993
_diffrn_measured_fraction_theta_max 0.989
_diffrn_measurement_device_type 'Stoe IPDS II two-circle'
_diffrn_measurement_method \w
_diffrn_radiation_monochromator graphite
_diffrn_radiation_source 'fine-focus sealed tube'
_diffrn_radiation_type MoK\a
_diffrn_radiation_wavelength 0.71073
_diffrn_reflns_av_R_equivalents 0.0436
_diffrn_reflns_av_sigmaI/netI 0.0318
_diffrn_reflns_limit_h_max 8
_diffrn_reflns_limit_h_min -8
_diffrn_reflns_limit_k_max 15
_diffrn_reflns_limit_k_min -18
_diffrn_reflns_limit_l_max 13
_diffrn_reflns_limit_l_min -13
_diffrn_reflns_number 6372
_diffrn_reflns_theta_full 25.00
_diffrn_reflns_theta_max 25.55
_diffrn_reflns_theta_min 3.58
_diffrn_standards_number 0
_exptl_absorpt_coefficient_mu 1.300
_exptl_absorpt_correction_T_max 0.8596
_exptl_absorpt_correction_T_min 0.6736
_exptl_absorpt_correction_type multi-scan
_exptl_absorpt_process_details '(<i>MULABS</i>; Spek, 2009; Blessing, 1995)'
_exptl_crystal_colour orange
_exptl_crystal_density_diffrn 1.689
_exptl_crystal_density_method 'not measured'
_exptl_crystal_description rod
_exptl_crystal_F_000 608
_exptl_crystal_size_max 0.33
_exptl_crystal_size_mid 0.12
_exptl_crystal_size_min 0.12
_refine_diff_density_max 1.430
_refine_diff_density_min -0.873
_refine_ls_extinction_method none
_refine_ls_goodness_of_fit_ref 1.044
_refine_ls_hydrogen_treatment constr
_refine_ls_matrix_type full
_refine_ls_number_parameters 162
_refine_ls_number_reflns 2222
_refine_ls_number_restraints 45
_refine_ls_restrained_S_all 1.184
_refine_ls_R_factor_all 0.0607
_refine_ls_R_factor_gt 0.0553
_refine_ls_shift/su_max 0.000
_refine_ls_shift/su_mean 0.000
_refine_ls_structure_factor_coef Fsqd
_refine_ls_weighting_details 'calc w=1/[\s^2^(Fo^2^)+(0.0822P)^2^+3.3996P] where P=(Fo^2^+2Fc^2^)/3'
_refine_ls_weighting_scheme calc
_refine_ls_wR_factor_gt 0.1454
_refine_ls_wR_factor_ref 0.1509
_reflns_number_gt 1976
_reflns_number_total 2222
_reflns_threshold_expression I>2\s(I)
_cod_data_source_file wm2643.cif
_cod_data_source_block I
_cod_original_sg_symbol_H-M 'P 21/c'
_cod_database_code 2235670
_cod_database_fobs_code 2235670

loop_
_symmetry_equiv_pos_as_xyz
'x, y, z'
'-x, y+1/2, -z+1/2'
'-x, -y, -z'
'x, -y-1/2, z-1/2'

loop_
_atom_site_type_symbol
_atom_site_label
_atom_site_fract_x
_atom_site_fract_y
_atom_site_fract_z
_atom_site_U_iso_or_equiv
_atom_site_adp_type
_atom_site_calc_flag
_atom_site_refinement_flags
_atom_site_occupancy
_atom_site_symmetry_multiplicity
_atom_site_disorder_assembly
_atom_site_disorder_group
B B1 0.1682(8) 0.4317(5) 0.8015(5) 0.0504(17) Uani d D 1 1 . .
F F1 0.0863(6) 0.3739(3) 0.8730(4) 0.0696(11) Uani d D 1 1 A .
F F2 0.0456(9) 0.4609(4) 0.7113(5) 0.073(2) Uiso d PD 0.709(10) 1 A 1
F F3 0.1922(8) 0.5136(3) 0.8728(5) 0.0584(17) Uiso d PD 0.709(10) 1 A 1
F F4 0.3529(8) 0.4133(4) 0.7734(7) 0.0631(18) Uiso d PD 0.709(10) 1 A 1
F F2' 0.126(3) 0.3804(14) 0.6880(14) 0.122(8) Uiso d PD 0.291(10) 1 A 2
F F3' 0.104(3) 0.5108(11) 0.773(2) 0.127(9) Uiso d PD 0.291(10) 1 A 2
F F4' 0.3687(15) 0.4177(9) 0.8167(15) 0.056(4) Uiso d PD 0.291(10) 1 A 2
Fe Fe1 0.70458(8) 0.33865(4) 0.44357(5) 0.0232(3) Uani d . 1 1 . .
C C1 0.9179(7) 0.3351(3) 0.3623(4) 0.0284(9) Uani d . 1 1 . .
O O1 1.0553(5) 0.3298(2) 0.3141(4) 0.0424(9) Uani d . 1 1 . .
C C2 0.7445(6) 0.4506(3) 0.4916(4) 0.0309(10) Uani d . 1 1 . .
O O2 0.7644(6) 0.5205(3) 0.5253(4) 0.0477(10) Uani d . 1 1 . .
N N1 0.5355(5) 0.3759(2) 0.3084(3) 0.0260(8) Uani d . 1 1 . .
C C3 0.4383(6) 0.4036(3) 0.2304(4) 0.0268(9) Uani d . 1 1 . .
C C4 0.3128(7) 0.4408(4) 0.1331(4) 0.0390(11) Uani d . 1 1 . .
H H4A 0.1890 0.4593 0.1613 0.058 Uiso calc R 1 1 . .
H H4B 0.2877 0.3966 0.0715 0.058 Uiso calc R 1 1 . .
H H4C 0.3776 0.4914 0.1011 0.058 Uiso calc R 1 1 . .
C C11 0.6770(13) 0.2026(4) 0.4651(6) 0.064(2) Uani d . 1 1 . .
H H11 0.7006 0.1607 0.4066 0.076 Uiso calc R 1 1 . .
C C12 0.8106(10) 0.2334(5) 0.5468(7) 0.068(2) Uani d . 1 1 . .
H H12 0.9432 0.2155 0.5566 0.081 Uiso calc R 1 1 . .
C C13 0.7255(14) 0.2963(5) 0.6162(5) 0.075(2) Uani d . 1 1 . .
H H13 0.7877 0.3293 0.6793 0.090 Uiso calc R 1 1 . .
C C14 0.5213(12) 0.2996(4) 0.5701(7) 0.071(2) Uani d . 1 1 . .
H H14 0.4216 0.3352 0.5973 0.085 Uiso calc R 1 1 . .
C C15 0.5027(10) 0.2403(5) 0.4787(6) 0.0620(19) Uani d . 1 1 . .
H H15 0.3846 0.2278 0.4321 0.074 Uiso calc R 1 1 . .

loop_
_atom_site_aniso_label
_atom_site_aniso_U_11
_atom_site_aniso_U_22
_atom_site_aniso_U_33
_atom_site_aniso_U_12
_atom_site_aniso_U_13
_atom_site_aniso_U_23
B1 0.034(3) 0.071(5) 0.046(3) 0.005(3) 0.001(3) 0.031(3)
F1 0.083(3) 0.062(2) 0.066(2) -0.025(2) 0.020(2) 0.008(2)
Fe1 0.0228(4) 0.0248(4) 0.0217(4) 0.0011(2) 0.0004(2) 0.0004(2)
C1 0.027(2) 0.024(2) 0.033(2) -0.0026(16) 0.0002(19) -0.0044(17)
O1 0.0292(18) 0.043(2) 0.057(2) -0.0040(14) 0.0131(17) -0.0086(17)
C2 0.025(2) 0.036(3) 0.031(2) 0.0032(18) -0.0018(17) -0.006(2)
O2 0.046(2) 0.039(2) 0.056(2) 0.0030(17) -0.0039(17) -0.0191(18)
N1 0.0210(16) 0.0306(19) 0.0264(18) -0.0055(15) 0.0028(15) -0.0026(15)
C3 0.0224(19) 0.033(2) 0.025(2) -0.0022(17) 0.0016(17) -0.0002(18)
C4 0.036(2) 0.048(3) 0.031(2) 0.005(2) -0.006(2) 0.004(2)
C11 0.115(6) 0.030(3) 0.049(4) -0.005(3) 0.028(4) 0.006(3)
C12 0.052(4) 0.074(5) 0.080(5) 0.023(3) 0.016(4) 0.049(4)
C13 0.132(7) 0.065(4) 0.024(3) -0.034(5) -0.012(3) 0.017(3)
C14 0.091(5) 0.049(4) 0.084(5) 0.027(4) 0.065(5) 0.034(4)
C15 0.060(4) 0.062(4) 0.061(4) -0.029(3) -0.008(3) 0.033(3)

loop_
_atom_type_symbol
_atom_type_description
_atom_type_scat_dispersion_real
_atom_type_scat_dispersion_imag
_atom_type_scat_source
C C 0.0033 0.0016 'International Tables Vol C Tables 4.2.6.8 and 6.1.1.4'
H H 0.0000 0.0000 'International Tables Vol C Tables 4.2.6.8 and 6.1.1.4'
B B 0.0013 0.0007 'International Tables Vol C Tables 4.2.6.8 and 6.1.1.4'
F F 0.0171 0.0103 'International Tables Vol C Tables 4.2.6.8 and 6.1.1.4'
Fe Fe 0.3463 0.8444 'International Tables Vol C Tables 4.2.6.8 and 6.1.1.4'
N N 0.0061 0.0033 'International Tables Vol C Tables 4.2.6.8 and 6.1.1.4'
O O 0.0106 0.0060 'International Tables Vol C Tables 4.2.6.8 and 6.1.1.4'

loop_
_geom_angle_atom_site_label_1
_geom_angle_atom_site_label_2
_geom_angle_atom_site_label_3
_geom_angle
F3' B1 F1 126.5(11)
F2 B1 F1 114.2(5)
F2 B1 F4 114.8(6)
F1 B1 F4 116.9(6)
F3' B1 F4' 118.7(12)
F1 B1 F4' 106.6(8)
F2 B1 F3 99.8(5)
F1 B1 F3 104.3(5)
F4 B1 F3 103.9(6)
F3' B1 F2' 103.2(13)
F1 B1 F2' 96.9(10)
F4' B1 F2' 98.0(11)
C1 Fe1 C2 94.4(2)
C1 Fe1 N1 93.21(18)
C2 Fe1 N1 91.61(19)
C1 Fe1 C13 119.4(3)
C2 Fe1 C13 90.6(3)
N1 Fe1 C13 147.0(3)
C1 Fe1 C12 90.5(2)
C2 Fe1 C12 121.4(3)
N1 Fe1 C12 146.4(3)
C13 Fe1 C12 39.6(3)
C1 Fe1 C14 156.4(2)
C2 Fe1 C14 98.3(3)
N1 Fe1 C14 106.2(3)
C13 Fe1 C14 41.0(3)
C12 Fe1 C14 65.9(3)
C1 Fe1 C11 96.7(2)
C2 Fe1 C11 155.7(2)
N1 Fe1 C11 109.3(3)
C13 Fe1 C11 65.1(3)
C12 Fe1 C11 37.2(3)
C14 Fe1 C11 64.6(3)
C1 Fe1 C15 131.0(3)
C2 Fe1 C15 134.4(3)
N1 Fe1 C15 90.2(2)
C13 Fe1 C15 65.5(3)
C12 Fe1 C15 63.0(3)
C14 Fe1 C15 38.4(3)
C11 Fe1 C15 37.4(3)
O1 C1 Fe1 177.0(4)
O2 C2 Fe1 177.2(4)
C3 N1 Fe1 175.4(4)
N1 C3 C4 178.5(5)
C3 C4 H4A 109.5
C3 C4 H4B 109.5
H4A C4 H4B 109.5
C3 C4 H4C 109.5
H4A C4 H4C 109.5
H4B C4 H4C 109.5
C12 C11 C15 109.3(6)
C12 C11 Fe1 70.7(4)
C15 C11 Fe1 71.5(4)
C12 C11 H11 125.4
C15 C11 H11 125.4
Fe1 C11 H11 124.1
C11 C12 C13 109.9(6)
C11 C12 Fe1 72.1(4)
C13 C12 Fe1 69.5(4)
C11 C12 H12 125.1
C13 C12 H12 125.1
Fe1 C12 H12 124.8
C12 C13 C14 104.9(6)
C12 C13 Fe1 70.9(3)
C14 C13 Fe1 70.3(3)
C12 C13 H13 127.6
C14 C13 H13 127.6
Fe1 C13 H13 123.1
C15 C14 C13 105.7(6)
C15 C14 Fe1 71.6(3)
C13 C14 Fe1 68.7(3)
C15 C14 H14 127.1
C13 C14 H14 127.1
Fe1 C14 H14 124.2
C11 C15 C14 110.2(7)
C11 C15 Fe1 71.1(4)
C14 C15 Fe1 70.1(4)
C11 C15 H15 124.9
C14 C15 H15 124.9
Fe1 C15 H15 125.5

loop_
_geom_bond_atom_site_label_1
_geom_bond_atom_site_label_2
_geom_bond_distance
B1 F3' 1.319(14)
B1 F2 1.348(8)
B1 F1 1.361(7)
B1 F4 1.369(8)
B1 F4' 1.392(11)
B1 F3 1.496(9)
B1 F2' 1.521(14)
Fe1 C1 1.809(5)
Fe1 C2 1.811(5)
Fe1 N1 1.935(4)
Fe1 C13 2.070(6)
Fe1 C12 2.088(6)
Fe1 C14 2.091(5)
Fe1 C11 2.106(6)
Fe1 C15 2.110(6)
C1 O1 1.140(6)
C2 O2 1.140(6)
N1 C3 1.147(6)
C3 C4 1.461(6)
C4 H4A 0.9800
C4 H4B 0.9800
C4 H4C 0.9800
C11 C12 1.336(11)
C11 C15 1.353(11)
C11 H11 0.9500
C12 C13 1.407(11)
C12 H12 0.9500
C13 C14 1.457(12)
C13 H13 0.9500
C14 C15 1.381(11)
C14 H14 0.9500
C15 H15 0.9500

loop_
_geom_torsion_atom_site_label_1
_geom_torsion_atom_site_label_2
_geom_torsion_atom_site_label_3
_geom_torsion_atom_site_label_4
_geom_torsion
C1 Fe1 C11 C12 82.0(4)
C2 Fe1 C11 C12 -34.5(9)
N1 Fe1 C11 C12 177.7(4)
C13 Fe1 C11 C12 -37.4(5)
C14 Fe1 C11 C12 -82.9(5)
C15 Fe1 C11 C12 -119.1(6)
C1 Fe1 C11 C15 -158.9(4)
C2 Fe1 C11 C15 84.6(8)
N1 Fe1 C11 C15 -63.1(4)
C13 Fe1 C11 C15 81.7(5)
C12 Fe1 C11 C15 119.1(6)
C14 Fe1 C11 C15 36.2(5)
C15 C11 C12 C13 -1.8(7)
Fe1 C11 C12 C13 59.5(5)
C15 C11 C12 Fe1 -61.4(4)
C1 Fe1 C12 C11 -100.4(4)
C2 Fe1 C12 C11 164.1(4)
N1 Fe1 C12 C11 -3.8(7)
C13 Fe1 C12 C11 120.1(6)
C14 Fe1 C12 C11 79.2(5)
C15 Fe1 C12 C11 36.6(4)
C1 Fe1 C12 C13 139.5(5)
C2 Fe1 C12 C13 44.0(5)
N1 Fe1 C12 C13 -124.0(5)
C14 Fe1 C12 C13 -40.9(5)
C11 Fe1 C12 C13 -120.1(6)
C15 Fe1 C12 C13 -83.5(5)
C11 C12 C13 C14 1.4(7)
Fe1 C12 C13 C14 62.5(4)
C11 C12 C13 Fe1 -61.1(5)
C1 Fe1 C13 C12 -48.2(5)
C2 Fe1 C13 C12 -143.6(5)
N1 Fe1 C13 C12 122.5(6)
C14 Fe1 C13 C12 114.4(6)
C11 Fe1 C13 C12 35.2(5)
C15 Fe1 C13 C12 76.5(5)
C1 Fe1 C13 C14 -162.7(4)
C2 Fe1 C13 C14 102.0(4)
N1 Fe1 C13 C14 8.0(7)
C12 Fe1 C13 C14 -114.4(6)
C11 Fe1 C13 C14 -79.2(5)
C15 Fe1 C13 C14 -37.9(4)
C12 C13 C14 C15 -0.4(6)
Fe1 C13 C14 C15 62.5(4)
C12 C13 C14 Fe1 -62.9(4)
C1 Fe1 C14 C15 -75.5(10)
C2 Fe1 C14 C15 162.8(4)
N1 Fe1 C14 C15 68.7(4)
C13 Fe1 C14 C15 -115.8(6)
C12 Fe1 C14 C15 -76.4(5)
C11 Fe1 C14 C15 -35.3(4)
C1 Fe1 C14 C13 40.4(10)
C2 Fe1 C14 C13 -81.3(4)
N1 Fe1 C14 C13 -175.4(4)
C12 Fe1 C14 C13 39.5(5)
C11 Fe1 C14 C13 80.5(5)
C15 Fe1 C14 C13 115.8(6)
C12 C11 C15 C14 1.6(7)
Fe1 C11 C15 C14 -59.3(4)
C12 C11 C15 Fe1 60.9(5)
C13 C14 C15 C11 -0.6(7)
Fe1 C14 C15 C11 60.0(4)
C13 C14 C15 Fe1 -60.6(4)
C1 Fe1 C15 C11 28.2(5)
C2 Fe1 C15 C11 -145.0(4)
N1 Fe1 C15 C11 122.6(4)
C13 Fe1 C15 C11 -80.4(5)
C12 Fe1 C15 C11 -36.3(4)
C14 Fe1 C15 C11 -120.8(6)
C1 Fe1 C15 C14 149.1(4)
C2 Fe1 C15 C14 -24.1(6)
N1 Fe1 C15 C14 -116.6(4)
C13 Fe1 C15 C14 40.4(5)
C12 Fe1 C15 C14 84.5(5)
C11 Fe1 C15 C14 120.8(6)
